data_2107258
loop_
_publ_author_name
'Larson, E.M.'
'Larson, A.C.'
'Abney, K.D.'
'Eller, P.G.'

_publ_section_title
;
 Structure of oxonium hexafluoroantimonate(V)
;
_journal_name_full 'Acta Crystallographica B (39,1983-)'
_journal_page_first 206
_journal_page_last 209
_journal_volume 47
_journal_year 1991
_chemical_formula_sum 'F6 H3 O Sb'
_chemical_name_systematic '(H3 O) (Sb F6)'
_space_group_IT_number 199
_symmetry_space_group_name_Hall 'I 2b 2c 3'
_symmetry_space_group_name_H-M 'I 21 3'
_cell_angle_alpha 90
_cell_angle_beta 90
_cell_angle_gamma 90
_cell_formula_units_Z 8
_cell_length_a 10.12
_cell_length_b 10.12
_cell_length_c 10.12
_cell_volume 1036.434
_citation_journal_id_ASTM ASBSDK
_cod_data_source_file Larson_ASBSDK_1991_1603.cif
_cod_data_source_block H3F6O1Sb1
_cod_original_formula_sum 'H3 F6 O1 Sb1'
_cod_database_code 2107258

loop_
_symmetry_equiv_pos_as_xyz
x,y,z
-x,-y+1/2,z
x,-y,-z+1/2
-x,y+1/2,-z+1/2
z,x,y
-z,-x+1/2,y
z,-x,-y+1/2
-z,x+1/2,-y+1/2
y,z,x
y,-z,-x+1/2
-y,z+1/2,-x+1/2
-y+1/2,-z,x+1/2
x+1/2,y+1/2,z+1/2
-x+1/2,-y+1,z+1/2
x+1/2,-y+1/2,-z+1
-x+1/2,y+1,-z+1
z+1/2,x+1/2,y+1/2
-z+1/2,-x+1,y+1/2
z+1/2,-x+1/2,-y+1
-z+1/2,x+1,-y+1
y+1/2,z+1/2,x+1/2
y+1/2,-z+1/2,-x+1
-y+1/2,z+1,-x+1
-y+1,-z+1/2,x+1

loop_
_atom_site_label
_atom_site_type_symbol
_atom_site_fract_x
_atom_site_fract_y
_atom_site_fract_z
_atom_site_occupancy
_atom_site_U_iso_or_equiv
Sb1 Sb+5 0.25016 0.25016 0.25016 1 0.0
F2 F-1 0.3547 0.1779 0.3822 1 0.0
O1 O-2 0.0015 0.0015 0.0015 1 0.0
F1 F-1 0.1443 0.298 0.1038 1 0.0
H1 H+1 0.059 -0.072 -0.048 1 0.0
